data_1559397
loop_
_publ_author_name
'Idemoto, Y.'
'Fujishiro, N.'
'Kitamura, N.'

_publ_section_title
;
 Ferroelectric and piezoelectric properties, and crystal structures of
 (Bi,Na)(Ti,M)O3 (M = Nb, Ta)
;
_journal_name_full 'Journal of the Ceramic Society of Japan'
_journal_page_first 766
_journal_page_last 771
_journal_paper_doi 10.2109/jcersj2.20060
_journal_volume 128
_journal_year 2020
_chemical_formula_sum 'Bi0.488 Na0.512 Nb0.025 O3 Ti0.975'
_chemical_name_common (Bi0.488Na0.512)(Ti0.975Nb0.025)O3
_space_group_IT_number 161
_space_group_name_Hall 'R 3 -2"c'
_space_group_name_H-M_alt 'R 3 c :H'
_cell_angle_alpha 90.000000
_cell_angle_beta 90.000000
_cell_angle_gamma 120.000000
_cell_formula_units_Z 6
_cell_length_a 5.5043(7)
_cell_length_b 5.5043(7)
_cell_length_c 13.54800(10)
_cell_volume 355.48(6)
_diffrn_ambient_pressure 100
_diffrn_ambient_temperature 298
_cod_data_source_file BiNaTiNbO3.cif
_cod_data_source_block BiNaTiNbO3
_cod_original_cell_volume 355.475801
_cod_original_sg_symbol_H-M 'R 3 c'
_cod_original_formula_sum 'Bi0.488 Na0.512 Ti0.975 Nb0.025 O3'
_cod_database_code 1559397

loop_
_space_group_symop_id
_space_group_symop_operation_xyz
1 x,y,z
2 -y,x-y,z
3 -x+y,-x,z
4 -y,-x,z+1/2
5 -x+y,y,z+1/2
6 x,x-y,z+1/2
7 x+2/3,y+1/3,z+1/3
8 -y+2/3,x-y+1/3,z+1/3
9 -x+y+2/3,-x+1/3,z+1/3
10 -y+2/3,-x+1/3,z+5/6
11 -x+y+2/3,y+1/3,z+5/6
12 x+2/3,x-y+1/3,z+5/6
13 x+1/3,y+2/3,z+2/3
14 -y+1/3,x-y+2/3,z+2/3
15 -x+y+1/3,-x+2/3,z+2/3
16 -y+1/3,-x+2/3,z+1/6
17 -x+y+1/3,y+2/3,z+1/6
18 x+1/3,x-y+2/3,z+1/6

loop_
_atom_site_label
_atom_site_occupancy
_atom_site_fract_x
_atom_site_fract_y
_atom_site_fract_z
_atom_site_adp_type
_atom_site_B_iso_or_equiv
_atom_site_type_symbol
NaBi 0.4690 0.000000 0.000000 0.2633(8) Bani 3.2(1) Bi
BiNa 0.5080 0.000000 0.000000 0.2633(8) Bani 3.2(1) Na
NbTi 0.9770 0.000000 0.000000 0.0100(10) Bani 0.2(1) Ti
TiNb 0.0230 0.000000 0.000000 0.0100(10) Bani 0.2(1) Nb
O 0.9900 0.1257(9) 0.3360(10) 0.083333 Bani 2.01(7) O
